data_3500069
loop_
_publ_author_name
'Thierry Maris'

_publ_section_references
;
Dolomanov, O.V., Bourhis, L.J., Gildea, R.J, Howard, J.A.K. & Puschmann, H.
 (2009), J. Appl. Cryst. 42, 339-341.

Sheldrick, G.M. (2015). Acta Cryst. A71, 3-8.

Sheldrick, G.M. (2015). Acta Cryst. C71, 3-8.
;
_journal_name_full 'Personal communication to COD'
_journal_year 2017
_chemical_formula_moiety '2(Cl), H2 O, C12 H30 N2'
_chemical_formula_sum 'C12 H32 Cl2 N2 O'
_chemical_formula_weight 291.29
_space_group_crystal_system monoclinic
_space_group_IT_number 13
_space_group_name_Hall '-P 2yc'
_space_group_name_H-M_alt 'P 1 2/c 1'
_symmetry_space_group_name_Hall '-P 2yc'
_symmetry_space_group_name_H-M 'P 1 2/c 1'
_atom_sites_solution_hydrogens difmap
_atom_sites_solution_primary dual
_audit_creation_date 2016-12-09
_audit_creation_method
;
Olex2 1.2
(compiled 2016.11.30 svn.r3356 for OlexSys, GUI svn.r5269)
;
_cell_angle_alpha 90
_cell_angle_beta 91.721(2)
_cell_angle_gamma 90
_cell_formula_units_Z 2
_cell_length_a 15.1054(8)
_cell_length_b 5.0745(3)
_cell_length_c 10.7172(6)
_cell_measurement_reflns_used 9272
_cell_measurement_temperature 100
_cell_measurement_theta_max 60.690
_cell_measurement_theta_min 2.546
_cell_volume 821.13(8)
_computing_cell_refinement
;
SAINT (2013) V8.37A; Integration Software for Single Crystal Data.
Bruker AXS Inc., Madison, WI 53719-1173.
;
_computing_data_collection
;
APEX 2 (2013) Bruker AXS Inc., Madison, WI 53719-1173.
;
_computing_data_reduction
;
SAINT (2013) V8.37A; Integration Software for Single Crystal Data.
Bruker AXS Inc., Madison, WI 53719-1173.
;
_computing_molecular_graphics 'Olex2 (Dolomanov et al., 2009)'
_computing_publication_material 'Olex2 (Dolomanov et al., 2009)'
_computing_structure_refinement 'ShelXL (Sheldrick, 2015)'
_computing_structure_solution 'XT (Sheldrick, 2015)'
_diffrn_ambient_temperature 100
_diffrn_detector 'CMOS Area detector'
_diffrn_detector_area_resol_mean 10.24
_diffrn_detector_type 'Bruker Photon 100 CMOS Detector'
_diffrn_measured_fraction_theta_full 0.997
_diffrn_measured_fraction_theta_max 0.995
_diffrn_measurement_device 'k-geometry diffractometer'
_diffrn_measurement_device_type 'Bruker Venture Metaljet'
_diffrn_measurement_method '\w and \f scans'
_diffrn_radiation_collimation 'Focusing mirrors'
_diffrn_radiation_monochromator 'Helios MX Mirror Optics'
_diffrn_radiation_probe x-ray
_diffrn_radiation_type GaK\a
_diffrn_radiation_wavelength 1.34139
_diffrn_reflns_av_R_equivalents 0.0460
_diffrn_reflns_av_unetI/netI 0.0290
_diffrn_reflns_Laue_measured_fraction_full 0.997
_diffrn_reflns_Laue_measured_fraction_max 0.995
_diffrn_reflns_limit_h_max 17
_diffrn_reflns_limit_h_min -19
_diffrn_reflns_limit_k_max 6
_diffrn_reflns_limit_k_min -6
_diffrn_reflns_limit_l_max 13
_diffrn_reflns_limit_l_min -13
_diffrn_reflns_number 11089
_diffrn_reflns_point_group_measured_fraction_full 0.997
_diffrn_reflns_point_group_measured_fraction_max 0.995
_diffrn_reflns_theta_full 53.594
_diffrn_reflns_theta_max 60.659
_diffrn_reflns_theta_min 2.546
_diffrn_source 'Metal Jet'
_diffrn_source_target Ga
_diffrn_source_type 'Gallium Liquid Metal Jet Source'
_exptl_absorpt_coefficient_mu 2.302
_exptl_absorpt_correction_T_max 0.5163
_exptl_absorpt_correction_T_min 0.3955
_exptl_absorpt_correction_type multi-scan
_exptl_absorpt_process_details
;
SADABS-2016/2 (Bruker,2016/2) was used for absorption correction.
wR2(int) was 0.1157 before and 0.0675 after correction.
The Ratio of minimum to maximum transmission is 0.7660.
The \l/2 correction factor is Not present.
;
_exptl_crystal_colour 'clear light Colorless'
_exptl_crystal_colour_lustre clear
_exptl_crystal_colour_modifier light
_exptl_crystal_colour_primary Colorless
_exptl_crystal_density_diffrn 1.178
_exptl_crystal_description block
_exptl_crystal_F_000 320
_exptl_crystal_size_max 0.17
_exptl_crystal_size_mid 0.13
_exptl_crystal_size_min 0.11
_exptl_special_details
;
X-ray crystallographic data for I were collected from a single crystal
sample, which was mounted on a loop fiber. Data were collected using
a Bruker Venture diffractometer equipped with a Photon 100 CMOS Detector,
a Helios MX optics and a Kappa goniometer. The crystal-to-detector distance 
was 4.0 cm, and the data collection was carried out in 1024 x 1024 pixel mode.
;
_geom_special_details
;
 All esds (except the esd in the dihedral angle between two l.s. planes)
 are estimated using the full covariance matrix.  The cell esds are taken
 into account individually in the estimation of esds in distances, angles
 and torsion angles; correlations between esds in cell parameters are only
 used when they are defined by crystal symmetry.  An approximate (isotropic)
 treatment of cell esds is used for estimating esds involving l.s. planes.
;
_refine_diff_density_max 0.602
_refine_diff_density_min -0.197
_refine_diff_density_rms 0.049
_refine_ls_extinction_coef 0.0112(16)
_refine_ls_extinction_expression Fc^*^=kFc[1+0.001xFc^2^\l^3^/sin(2\q)]^-1/4^
_refine_ls_extinction_method 'SHELXL-2016/6 (Sheldrick 2016)'
_refine_ls_goodness_of_fit_ref 1.058
_refine_ls_hydrogen_treatment refall
_refine_ls_matrix_type full
_refine_ls_number_parameters 143
_refine_ls_number_reflns 1885
_refine_ls_number_restraints 0
_refine_ls_restrained_S_all 1.058
_refine_ls_R_factor_all 0.0321
_refine_ls_R_factor_gt 0.0297
_refine_ls_shift/su_max 0.000
_refine_ls_shift/su_mean 0.000
_refine_ls_structure_factor_coef Fsqd
_refine_ls_weighting_details 'w=1/[\s^2^(Fo^2^)+(0.0377P)^2^+0.3204P] where P=(Fo^2^+2Fc^2^)/3'
_refine_ls_weighting_scheme calc
_refine_ls_wR_factor_gt 0.0771
_refine_ls_wR_factor_ref 0.0792
_reflns_Friedel_coverage 0.000
_reflns_Friedel_fraction_full .
_reflns_Friedel_fraction_max .
_reflns_number_gt 1753
_reflns_number_total 1885
_reflns_special_details
;
 Reflections were merged by SHELXL according to the crystal
 class for the calculation of statistics and refinement.
 
 _reflns_Friedel_fraction is defined as the number of unique
 Friedel pairs measured divided by the number that would be
 possible theoretically, ignoring centric projections and
 systematic absences.
;
_reflns_threshold_expression 'I > 2\s(I)'
_cod_data_source_file bentet2.cif
_cod_data_source_block bentet2
_cod_depositor_comments
;
The following automatic conversions were performed:

'_diffrn_radiation_probe' value 'X-ray' changed to 'x-ray' according
to the built-in table from CIF Core dictionary named 'cif_core.dic'
version 2.4.1 from 2010-06-29.

Automatic conversion script
Id: cif_fix_values 4973 2017-02-22 13:04:09Z antanas 
;
_cod_database_code 3500069
_shelx_space_group_comment
;
The symmetry employed for this shelxl refinement is uniquely defined
by the following loop, which should always be used as a source of
symmetry information in preference to the above space-group names.
They are only intended as comments.
;
_olex2_refinement_description
;
;
_shelx_shelxl_version_number 2016/6
_olex2_submission_special_instructions 'No special instructions were received'

loop_
_space_group_symop_operation_xyz
'x, y, z'
'-x, y, -z+1/2'
'-x, -y, -z'
'x, -y, z-1/2'

loop_
_atom_site_label
_atom_site_type_symbol
_atom_site_fract_x
_atom_site_fract_y
_atom_site_fract_z
_atom_site_U_iso_or_equiv
_atom_site_adp_type
_atom_site_occupancy
_atom_site_site_symmetry_order
_atom_site_calc_flag
_atom_site_refinement_flags_posn
_atom_site_refinement_flags_adp
_atom_site_refinement_flags_occupancy
_atom_site_disorder_assembly
_atom_site_disorder_group
Cl1 Cl 0.39667(2) 0.13906(6) 0.40522(3) 0.02477(13) Uani 1 1 d . . . . .
O1 O 0.500000 0.2942(3) 0.750000 0.0258(3) Uani 1 2 d S T P . .
N1 N 0.39114(7) 0.6341(2) 0.58414(11) 0.0231(2) Uani 1 1 d . . . . .
C1 C 0.29808(8) 0.6644(2) 0.62492(12) 0.0217(3) Uani 1 1 d . . . . .
C2 C 0.26464(8) 0.4090(2) 0.68046(12) 0.0226(3) Uani 1 1 d . . . . .
C3 C 0.18233(8) 0.4521(2) 0.75697(12) 0.0220(3) Uani 1 1 d . . . . .
C4 C 0.14686(8) 0.1951(2) 0.81023(12) 0.0213(3) Uani 1 1 d . . . . .
C5 C 0.07297(8) 0.2368(2) 0.90200(11) 0.0218(3) Uani 1 1 d . . . . .
C6 C 0.03713(8) -0.0204(2) 0.95416(12) 0.0227(3) Uani 1 1 d . . . . .
H1A H 0.4262(12) 0.600(3) 0.6438(17) 0.033(4) Uiso 1 1 d . . . . .
H2A H 0.3111(11) 0.334(3) 0.7323(15) 0.027(4) Uiso 1 1 d . . . . .
H4A H 0.1953(10) 0.101(3) 0.8536(14) 0.025(4) Uiso 1 1 d . . . . .
H5A H 0.0245(11) 0.333(3) 0.8590(15) 0.025(4) Uiso 1 1 d . . . . .
H6A H 0.0862(10) -0.114(3) 0.9978(14) 0.023(4) Uiso 1 1 d . . . . .
H5B H 0.0961(11) 0.346(3) 0.9706(16) 0.029(4) Uiso 1 1 d . . . . .
H6B H 0.0138(11) -0.130(3) 0.8831(15) 0.026(4) Uiso 1 1 d . . . . .
H4B H 0.1241(10) 0.082(3) 0.7426(15) 0.027(4) Uiso 1 1 d . . . . .
H3A H 0.1987(11) 0.570(4) 0.8279(16) 0.031(4) Uiso 1 1 d . . . . .
H3B H 0.1353(11) 0.538(3) 0.7055(15) 0.030(4) Uiso 1 1 d . . . . .
H1B H 0.4101(12) 0.782(4) 0.5465(16) 0.037(4) Uiso 1 1 d . . . . .
H1D H 0.2982(11) 0.810(3) 0.6875(15) 0.029(4) Uiso 1 1 d . . . . .
H1E H 0.2638(10) 0.717(3) 0.5527(15) 0.025(4) Uiso 1 1 d . . . . .
H1C H 0.3943(12) 0.495(4) 0.5244(17) 0.040(5) Uiso 1 1 d . . . . .
H2B H 0.2531(11) 0.282(4) 0.6161(16) 0.032(4) Uiso 1 1 d . . . . .
H1 H 0.4698(14) 0.189(4) 0.798(2) 0.059(6) Uiso 1 1 d . . . . .

loop_
_atom_site_aniso_label
_atom_site_aniso_U_11
_atom_site_aniso_U_22
_atom_site_aniso_U_33
_atom_site_aniso_U_23
_atom_site_aniso_U_13
_atom_site_aniso_U_12
Cl1 0.02649(19) 0.01943(18) 0.02896(19) 0.00100(10) 0.01037(12) 0.00043(10)
O1 0.0260(6) 0.0211(6) 0.0310(7) 0.000 0.0119(5) 0.000
N1 0.0213(5) 0.0208(5) 0.0277(6) 0.0032(4) 0.0101(4) -0.0034(4)
C1 0.0208(6) 0.0174(5) 0.0274(6) 0.0018(4) 0.0102(5) -0.0013(4)
C2 0.0226(6) 0.0165(5) 0.0295(6) 0.0010(5) 0.0126(5) -0.0013(4)
C3 0.0218(6) 0.0171(6) 0.0276(6) 0.0015(5) 0.0117(5) -0.0008(4)
C4 0.0217(6) 0.0168(5) 0.0259(6) 0.0006(5) 0.0114(5) -0.0016(4)
C5 0.0227(6) 0.0177(6) 0.0257(6) 0.0013(5) 0.0115(5) -0.0009(4)
C6 0.0232(6) 0.0181(6) 0.0275(6) 0.0021(5) 0.0128(5) -0.0004(5)

loop_
_atom_type_symbol
_atom_type_description
_atom_type_scat_dispersion_real
_atom_type_scat_dispersion_imag
_atom_type_scat_source
C C 0.0140 0.0070 'International Tables Vol C Tables 4.2.6.8 and 6.1.1.4'
H H 0.0000 0.0000 'International Tables Vol C Tables 4.2.6.8 and 6.1.1.4'
Cl Cl 0.3280 0.5430 'International Tables Vol C Tables 4.2.6.8 and 6.1.1.4'
N N 0.0250 0.0140 'International Tables Vol C Tables 4.2.6.8 and 6.1.1.4'
O O 0.0390 0.0250 'International Tables Vol C Tables 4.2.6.8 and 6.1.1.4'

loop_
_geom_angle_atom_site_label_1
_geom_angle_atom_site_label_2
_geom_angle_atom_site_label_3
_geom_angle
_geom_angle_site_symmetry_1
_geom_angle_site_symmetry_3
H1 O1 H1 105(3) . 2_656
C1 N1 H1A 112.2(12) . .
C1 N1 H1B 111.1(11) . .
C1 N1 H1C 109.8(11) . .
H1A N1 H1B 108.1(17) . .
H1A N1 H1C 108.7(16) . .
H1B N1 H1C 106.9(16) . .
N1 C1 C2 110.75(10) . .
N1 C1 H1D 106.9(10) . .
N1 C1 H1E 106.5(9) . .
C2 C1 H1D 111.3(10) . .
C2 C1 H1E 112.1(10) . .
H1D C1 H1E 109.1(14) . .
C1 C2 C3 111.99(10) . .
C1 C2 H2A 108.6(9) . .
C1 C2 H2B 110.4(10) . .
C3 C2 H2A 109.8(10) . .
C3 C2 H2B 110.5(10) . .
H2A C2 H2B 105.2(14) . .
C2 C3 C4 112.30(10) . .
C2 C3 H3A 108.0(10) . .
C2 C3 H3B 110.3(9) . .
C4 C3 H3A 108.2(10) . .
C4 C3 H3B 109.3(10) . .
H3A C3 H3B 108.6(14) . .
C3 C4 H4A 109.1(9) . .
C3 C4 H4B 110.0(9) . .
C5 C4 C3 113.24(10) . .
C5 C4 H4A 108.2(9) . .
C5 C4 H4B 108.2(9) . .
H4A C4 H4B 107.9(13) . .
C4 C5 C6 113.10(10) . .
C4 C5 H5A 108.4(9) . .
C4 C5 H5B 108.2(10) . .
C6 C5 H5A 109.3(9) . .
C6 C5 H5B 109.5(10) . .
H5A C5 H5B 108.2(13) . .
C5 C6 C6 113.27(12) . 3_557
C5 C6 H6A 108.4(9) . .
C5 C6 H6B 108.6(9) . .
C6 C6 H6A 108.5(9) 3_557 .
C6 C6 H6B 108.5(9) 3_557 .
H6A C6 H6B 109.7(13) . .

loop_
_geom_bond_atom_site_label_1
_geom_bond_atom_site_label_2
_geom_bond_distance
_geom_bond_site_symmetry_2
O1 H1 0.87(2) .
O1 H1 0.87(2) 2_656
N1 C1 1.4925(15) .
N1 H1A 0.835(19) .
N1 H1B 0.90(2) .
N1 H1C 0.95(2) .
C1 C2 1.5188(16) .
C1 H1D 0.999(17) .
C1 H1E 0.956(16) .
C2 C3 1.5255(15) .
C2 H2A 0.960(17) .
C2 H2B 0.957(18) .
C3 C4 1.5270(16) .
C3 H3A 0.994(18) .
C3 H3B 0.988(17) .
C4 C5 1.5243(15) .
C4 H4A 0.979(16) .
C4 H4B 0.978(17) .
C5 C6 1.5257(16) .
C5 H5A 0.983(17) .
C5 H5B 0.978(17) .
C6 C6 1.527(2) 3_557
C6 H6A 0.986(16) .
C6 H6B 0.999(17) .

loop_
_geom_hbond_atom_site_label_D
_geom_hbond_atom_site_label_H
_geom_hbond_atom_site_label_A
_geom_hbond_distance_DH
_geom_hbond_distance_HA
_geom_hbond_distance_DA
_geom_hbond_angle_DHA
_geom_hbond_site_symmetry_A
N1 H1A O1 0.835(19) 2.208(19) 2.9433(14) 146.8(16) .
N1 H1B Cl1 0.90(2) 2.37(2) 3.2029(11) 154.2(15) 1_565
N1 H1B Cl1 0.90(2) 2.976(18) 3.4042(11) 110.9(13) 3_666
C1 H1D Cl1 0.999(17) 2.742(16) 3.4595(14) 129.1(12) 4_566
N1 H1C Cl1 0.95(2) 2.22(2) 3.1631(12) 172.7(16) .
O1 H1 Cl1 0.87(2) 2.32(2) 3.1928(10) 172(2) 4_556

_cod_database_fobs_code 3500069
